data_2007892
loop_
_publ_author_name
'Elgemeie, Galal E. H.'
'Metwally, Nadia H.'
'Jones, Peter G.'

_publ_section_title
;
 1,2-Dimethylpyrido[1,2-<i>a</i>]benzimidazole-4-carbonitrile
;
_journal_issue 12
_journal_name_full 'Acta Crystallographica Section C'
_journal_page_first 1871
_journal_page_last 1873
_journal_paper_doi 10.1107/S0108270198008221
_journal_volume 54
_journal_year 1998
_chemical_formula_sum 'C14 H11 N3'
_chemical_formula_weight 221.26
_chemical_name_systematic
;
1,2-Dimethyl-pyrido[2,1-b]benzimidazole-4-carbonitrile
;
_space_group_IT_number 14
_symmetry_cell_setting monoclinic
_symmetry_space_group_name_Hall '-P 2yn'
_symmetry_space_group_name_H-M 'P 1 21/n 1'
_audit_creation_method SHELXL-97
_cell_angle_alpha 90.00
_cell_angle_beta 93.78(3)
_cell_angle_gamma 90.00
_cell_formula_units_Z 4
_cell_length_a 7.469(2)
_cell_length_b 8.106(2)
_cell_length_c 18.238(4)
_cell_measurement_reflns_used 46
_cell_measurement_temperature 143(2)
_cell_measurement_theta_max 11.5
_cell_measurement_theta_min 10.0
_cell_volume 1101.8(5)
_computing_cell_refinement DIF4
_computing_data_collection 'DIF4 (Stoe & Cie, 1992a)'
_computing_data_reduction 'REDU4 (Stoe & Cie, 1992b)'
_computing_molecular_graphics 'XP (Siemens, 1994)'
_computing_publication_material SHELXL97
_computing_structure_refinement 'SHELXL97 (Sheldrick, 1997)'
_computing_structure_solution 'SHELXS86 (Sheldrick, 1990)'
_diffrn_ambient_temperature 143(2)
_diffrn_measured_fraction_theta_full 0.998
_diffrn_measured_fraction_theta_max 0.998
_diffrn_measurement_device_type 'Stoe STADI-4'
_diffrn_measurement_method \w/\q
_diffrn_radiation_monochromator graphite
_diffrn_radiation_source 'fine-focus sealed tube'
_diffrn_radiation_type MoK\a
_diffrn_radiation_wavelength 0.71073
_diffrn_reflns_av_R_equivalents 0.028
_diffrn_reflns_av_sigmaI/netI 0.0439
_diffrn_reflns_limit_h_max 8
_diffrn_reflns_limit_h_min 0
_diffrn_reflns_limit_k_max 3
_diffrn_reflns_limit_k_min -9
_diffrn_reflns_limit_l_max 21
_diffrn_reflns_limit_l_min -21
_diffrn_reflns_number 2722
_diffrn_reflns_theta_full 25.03
_diffrn_reflns_theta_max 25.03
_diffrn_reflns_theta_min 3.02
_diffrn_standards_decay_% 0
_diffrn_standards_interval_time 60
_diffrn_standards_number 3
_exptl_absorpt_coefficient_mu 0.082
_exptl_absorpt_correction_type none
_exptl_crystal_colour 'pale yellow'
_exptl_crystal_density_diffrn 1.334
_exptl_crystal_density_method 'not measured'
_exptl_crystal_description lath
_exptl_crystal_F_000 464
_exptl_crystal_size_max 0.80
_exptl_crystal_size_mid 0.25
_exptl_crystal_size_min 0.10
_refine_diff_density_max 0.16
_refine_diff_density_min -0.18
_refine_ls_extinction_method none
_refine_ls_goodness_of_fit_ref 1.043
_refine_ls_hydrogen_treatment 'H atoms: see below'
_refine_ls_matrix_type full
_refine_ls_number_parameters 156
_refine_ls_number_reflns 1935
_refine_ls_number_restraints 0
_refine_ls_restrained_S_all 1.043
_refine_ls_R_factor_all 0.072
_refine_ls_R_factor_gt 0.049
_refine_ls_shift/su_max <0.001
_refine_ls_shift/su_mean 0.000
_refine_ls_structure_factor_coef Fsqd
_refine_ls_weighting_details 'calc w = 1/[\s^2^(Fo^2^)+(0.0631P)^2^+0.2377P] where P = (Fo^2^+2Fc^2^)/3'
_refine_ls_weighting_scheme calc
_refine_ls_wR_factor_ref 0.132
_reflns_number_gt 1448
_reflns_number_total 1935
_reflns_threshold_expression I>2\s(I)
_cod_data_source_file bm1261.cif
_cod_data_source_block vorbet
_cod_original_sg_symbol_H-M 'P 21/n'
_cod_database_code 2007892
_cod_database_fobs_code 2007892

loop_
_symmetry_equiv_pos_as_xyz
'x, y, z'
'-x+1/2, y+1/2, -z+1/2'
'-x, -y, -z'
'x-1/2, -y-1/2, z-1/2'

loop_
_atom_site_label
_atom_site_fract_x
_atom_site_fract_y
_atom_site_fract_z
_atom_site_U_iso_or_equiv
_atom_site_adp_type
_atom_site_calc_flag
_atom_site_refinement_flags
_atom_site_occupancy
_atom_site_disorder_assembly
_atom_site_disorder_group
_atom_site_type_symbol
N1 0.2307(2) 0.4811(2) 0.52358(9) 0.0266(4) Uani d . 1 . . N
N2 0.1294(2) 0.2243(2) 0.49023(9) 0.0296(4) Uani d . 1 . . N
C1 0.2983(2) 0.6374(3) 0.51024(11) 0.0288(5) Uani d . 1 . . C
C2 0.3375(3) 0.6783(3) 0.44046(12) 0.0315(5) Uani d . 1 . . C
C3 0.3030(3) 0.5640(3) 0.38293(11) 0.0324(5) Uani d . 1 . . C
H3 0.3287 0.5938 0.3343 0.039 Uiso calc R 1 . . H
C4 0.2334(3) 0.4113(3) 0.39549(11) 0.0315(5) Uani d . 1 . . C
C5 0.0568(3) 0.1342(3) 0.61540(12) 0.0340(5) Uani d . 1 . . C
H5 0.0140 0.0285 0.6001 0.041 Uiso calc R 1 . . H
C6 0.0592(3) 0.1819(3) 0.68801(12) 0.0411(6) Uani d . 1 . . C
H6 0.0166 0.1081 0.7234 0.049 Uiso calc R 1 . . H
C7 0.1233(3) 0.3372(3) 0.71037(12) 0.0432(6) Uani d . 1 . . C
H7 0.1238 0.3661 0.7609 0.052 Uiso calc R 1 . . H
C8 0.1854(3) 0.4491(3) 0.66176(11) 0.0369(6) Uani d . 1 . . C
H8 0.2291 0.5540 0.6777 0.044 Uiso calc R 1 . . H
C9 0.1821(3) 0.4030(3) 0.58794(11) 0.0281(5) Uani d . 1 . . C
C10 0.1195(3) 0.2468(3) 0.56517(11) 0.0287(5) Uani d . 1 . . C
C11 0.1953(2) 0.3651(3) 0.46758(11) 0.0263(5) Uani d . 1 . . C
C12 0.1920(3) 0.2956(3) 0.33753(12) 0.0387(6) Uani d . 1 . . C
C13 0.4099(3) 0.8459(3) 0.42232(14) 0.0441(6) Uani d . 1 . . C
H13A 0.3227 0.9308 0.4338 0.053 Uiso calc R 1 . . H
H13B 0.4312 0.8507 0.3699 0.053 Uiso calc R 1 . . H
H13C 0.5230 0.8651 0.4515 0.053 Uiso calc R 1 . . H
C14 0.3195(3) 0.7521(3) 0.57402(12) 0.0387(6) Uani d . 1 . . C
H14A 0.3617 0.8594 0.5575 0.046 Uiso calc R 1 . . H
H14B 0.4071 0.7065 0.6110 0.046 Uiso calc R 1 . . H
H14C 0.2037 0.7658 0.5956 0.046 Uiso calc R 1 . . H
N3 0.1578(3) 0.2015(3) 0.29170(12) 0.0593(7) Uani d . 1 . . N

loop_
_atom_site_aniso_label
_atom_site_aniso_U_11
_atom_site_aniso_U_22
_atom_site_aniso_U_33
_atom_site_aniso_U_12
_atom_site_aniso_U_13
_atom_site_aniso_U_23
N1 0.0212(8) 0.0279(9) 0.0300(9) 0.0016(7) -0.0022(7) -0.0010(8)
N2 0.0270(9) 0.0299(10) 0.0320(10) 0.0007(8) 0.0021(7) -0.0013(8)
C1 0.0178(10) 0.0266(11) 0.0416(13) 0.0005(9) -0.0015(9) 0.0001(10)
C2 0.0210(10) 0.0311(12) 0.0420(13) 0.0022(9) -0.0006(9) 0.0037(10)
C3 0.0271(11) 0.0389(13) 0.0316(11) 0.0036(10) 0.0030(9) 0.0052(10)
C4 0.0295(11) 0.0340(12) 0.0308(11) 0.0025(10) 0.0012(9) -0.0014(10)
C5 0.0278(11) 0.0334(12) 0.0405(13) 0.0042(10) 0.0000(9) 0.0051(10)
C6 0.0395(13) 0.0491(15) 0.0344(12) 0.0046(12) -0.0006(10) 0.0124(11)
C7 0.0486(14) 0.0535(16) 0.0267(11) 0.0027(13) -0.0043(10) 0.0021(11)
C8 0.0388(12) 0.0389(13) 0.0315(12) 0.0012(11) -0.0082(10) -0.0031(10)
C9 0.0232(10) 0.0317(12) 0.0290(11) 0.0036(9) -0.0027(8) 0.0005(9)
C10 0.0215(10) 0.0311(12) 0.0331(11) 0.0042(9) -0.0013(8) 0.0010(10)
C11 0.0211(10) 0.0269(11) 0.0304(11) 0.0019(9) -0.0009(8) -0.0022(9)
C12 0.0423(13) 0.0424(14) 0.0325(12) -0.0036(11) 0.0093(10) -0.0018(12)
C13 0.0347(12) 0.0405(14) 0.0568(15) -0.0065(11) 0.0010(11) 0.0072(12)
C14 0.0372(12) 0.0323(12) 0.0462(13) -0.0052(10) 0.0001(11) -0.0052(11)
N3 0.0809(17) 0.0575(15) 0.0408(12) -0.0144(13) 0.0131(12) -0.0119(12)

loop_
_atom_type_symbol
_atom_type_description
_atom_type_scat_dispersion_real
_atom_type_scat_dispersion_imag
_atom_type_scat_source
C C 0.0033 0.0016 'International Tables Vol C Tables 4.2.6.8 and 6.1.1.4'
H H 0.0000 0.0000 'International Tables Vol C Tables 4.2.6.8 and 6.1.1.4'
N N 0.0061 0.0033 'International Tables Vol C Tables 4.2.6.8 and 6.1.1.4'

loop_
_geom_angle_atom_site_label_1
_geom_angle_atom_site_label_2
_geom_angle_atom_site_label_3
_geom_angle
_geom_angle_publ_flag
C1 N1 C11 122.50(17) y
C1 N1 C9 132.41(18) y
C11 N1 C9 105.08(16) y
C11 N2 C10 103.91(17) y
C2 C1 N1 119.10(19) ?
C2 C1 C14 123.95(19) ?
N1 C1 C14 116.93(18) ?
C1 C2 C3 119.6(2) ?
C1 C2 C13 121.7(2) ?
C3 C2 C13 118.6(2) ?
C4 C3 C2 121.5(2) ?
C3 C4 C11 119.81(19) ?
C3 C4 C12 122.4(2) ?
C11 C4 C12 117.81(19) ?
C6 C5 C10 117.6(2) ?
C5 C6 C7 121.0(2) ?
C8 C7 C6 122.1(2) ?
C7 C8 C9 117.5(2) ?
C8 C9 N1 134.2(2) y
C8 C9 C10 120.8(2) y
N1 C9 C10 105.03(17) y
N2 C10 C5 127.1(2) y
N2 C10 C9 111.85(18) y
C5 C10 C9 121.04(19) y
N2 C11 N1 114.13(17) y
N2 C11 C4 128.46(19) y
N1 C11 C4 117.41(18) y
N3 C12 C4 179.1(3) ?

loop_
_geom_bond_atom_site_label_1
_geom_bond_atom_site_label_2
_geom_bond_site_symmetry_2
_geom_bond_distance
_geom_bond_publ_flag
N1 C1 . 1.391(3) y
N1 C11 . 1.401(3) y
N1 C9 . 1.403(3) y
N2 C11 . 1.320(3) y
N2 C10 . 1.386(3) y
C1 C2 . 1.365(3) ?
C1 C14 . 1.489(3) ?
C2 C3 . 1.411(3) ?
C2 C13 . 1.507(3) ?
C3 C4 . 1.368(3) ?
C4 C11 . 1.414(3) ?
C4 C12 . 1.431(3) ?
C5 C6 . 1.379(3) ?
C5 C10 . 1.396(3) ?
C6 C7 . 1.398(3) ?
C7 C8 . 1.370(3) ?
C8 C9 . 1.396(3) ?
C9 C10 . 1.403(3) y
C12 N3 . 1.148(3) ?

loop_
_geom_hbond_atom_site_label_D
_geom_hbond_atom_site_label_H
_geom_hbond_atom_site_label_A
_geom_hbond_site_symmetry_A
_geom_hbond_distance_DH
_geom_hbond_distance_HA
_geom_hbond_distance_DA
_geom_hbond_angle_DHA
_geom_hbond_publ_flag
C3 H3 N3 2 0.95 2.47 3.405(3) 169.1 y

loop_
_geom_torsion_atom_site_label_1
_geom_torsion_atom_site_label_2
_geom_torsion_atom_site_label_3
_geom_torsion_atom_site_label_4
_geom_torsion
C11 N1 C1 C2 -2.2(3)
C9 N1 C1 C2 178.51(19)
C11 N1 C1 C14 176.47(17)
C9 N1 C1 C14 -2.9(3)
N1 C1 C2 C3 2.2(3)
C14 C1 C2 C3 -176.32(19)
N1 C1 C2 C13 179.58(18)
C14 C1 C2 C13 1.0(3)
C1 C2 C3 C4 -1.0(3)
C13 C2 C3 C4 -178.48(19)
C2 C3 C4 C11 -0.3(3)
C2 C3 C4 C12 177.9(2)
C10 C5 C6 C7 -0.4(3)
C5 C6 C7 C8 0.4(4)
C6 C7 C8 C9 0.3(3)
C7 C8 C9 N1 179.2(2)
C7 C8 C9 C10 -0.9(3)
C1 N1 C9 C8 -1.3(4)
C11 N1 C9 C8 179.3(2)
C1 N1 C9 C10 178.76(18)
C11 N1 C9 C10 -0.65(19)
C11 N2 C10 C5 179.5(2)
C11 N2 C10 C9 -0.6(2)
C6 C5 C10 N2 179.81(19)
C6 C5 C10 C9 -0.2(3)
C8 C9 C10 N2 -179.16(18)
N1 C9 C10 N2 0.8(2)
C8 C9 C10 C5 0.8(3)
N1 C9 C10 C5 -179.24(18)
C10 N2 C11 N1 0.1(2)
C10 N2 C11 C4 -179.9(2)
C1 N1 C11 N2 -179.13(16)
C9 N1 C11 N2 0.3(2)
C1 N1 C11 C4 0.8(3)
C9 N1 C11 C4 -179.67(17)
C3 C4 C11 N2 -179.64(19)
C12 C4 C11 N2 2.0(3)
C3 C4 C11 N1 0.4(3)
C12 C4 C11 N1 -177.93(18)
C3 C4 C12 N3 -17E1(10)
C11 C4 C12 N3 5(19)

loop_
_cod_related_entry_id
_cod_related_entry_database
_cod_related_entry_code
1 ChemSpider 21136750
